data_7107700
loop_
_publ_author_name
'Liang-Liang Wang'
'Jian-Fei Bai'
'Lin Peng'
'Liang-Wen Qi'
'Li-Na Jia'
'Yun-Long Guo'
'Xi-Ya Luo'
'Xiaoying Xu'
'Li-xin Wang'

_publ_section_title
;
 Organocatalytic stereocontrolled synthesis of 3,3'-pyrrolidinyl
 spirooxindoles by [3+2] annulation of isocyanoesters with
 methyleneindolinones
;
_journal_name_full Chem.Commun.
_journal_page_first 5175
_journal_paper_doi 10.1039/c2cc30746d
_journal_volume 48
_journal_year 2012
_chemical_absolute_configuration ad
_chemical_formula_moiety 'C22 H21 Cl N2 O5'
_chemical_formula_sum 'C22 H21 Cl N2 O5'
_chemical_formula_weight 428.86
_chemical_name_systematic
;
?
;
_space_group_IT_number 4
_symmetry_cell_setting monoclinic
_symmetry_space_group_name_Hall 'P 2yb'
_symmetry_space_group_name_H-M 'P 1 21 1'
_atom_sites_solution_hydrogens geom
_atom_sites_solution_primary direct
_atom_sites_solution_secondary difmap
_audit_creation_method SHELXL-97
_cell_angle_alpha 90.00
_cell_angle_beta 113.145(2)
_cell_angle_gamma 90.00
_cell_formula_units_Z 2
_cell_length_a 12.6866(15)
_cell_length_b 5.7581(7)
_cell_length_c 14.9160(18)
_cell_measurement_reflns_used 6765
_cell_measurement_temperature 100(2)
_cell_measurement_theta_max 29.99
_cell_measurement_theta_min 2.70
_cell_volume 1001.9(2)
_computing_cell_refinement 'Bruker SAINT'
_computing_data_collection 'Bruker APEX2'
_computing_data_reduction 'Bruker SAINT'
_computing_molecular_graphics 'Bruker SHELXTL'
_computing_publication_material 'Bruker SHELXTL'
_computing_structure_refinement 'SHELXL-97 (Sheldrick, 2008)'
_computing_structure_solution 'SHELXS-97 (Sheldrick, 2008)'
_diffrn_ambient_temperature 100(2)
_diffrn_measured_fraction_theta_full 0.958
_diffrn_measured_fraction_theta_max 0.958
_diffrn_measurement_device_type 'Bruker APEX-II CCD'
_diffrn_measurement_method '\f and \w scans'
_diffrn_radiation_monochromator graphite
_diffrn_radiation_source 'fine-focus sealed tube'
_diffrn_radiation_type MoK\a
_diffrn_radiation_wavelength 0.71073
_diffrn_reflns_av_R_equivalents 0.0226
_diffrn_reflns_av_sigmaI/netI 0.0360
_diffrn_reflns_limit_h_max 17
_diffrn_reflns_limit_h_min -17
_diffrn_reflns_limit_k_max 8
_diffrn_reflns_limit_k_min -7
_diffrn_reflns_limit_l_max 20
_diffrn_reflns_limit_l_min -21
_diffrn_reflns_number 10651
_diffrn_reflns_theta_full 30.08
_diffrn_reflns_theta_max 30.08
_diffrn_reflns_theta_min 1.48
_exptl_absorpt_coefficient_mu 0.229
_exptl_absorpt_correction_T_max 0.9864
_exptl_absorpt_correction_T_min 0.8382
_exptl_absorpt_correction_type multi-scan
_exptl_absorpt_process_details sadabs
_exptl_crystal_colour colourless
_exptl_crystal_density_diffrn 1.422
_exptl_crystal_density_method 'not measured'
_exptl_crystal_description piece
_exptl_crystal_F_000 448
_exptl_crystal_size_max 0.80
_exptl_crystal_size_mid 0.19
_exptl_crystal_size_min 0.06
_refine_diff_density_max 0.535
_refine_diff_density_min -0.629
_refine_diff_density_rms 0.054
_refine_ls_abs_structure_details 'Flack H D (1983), Acta Cryst. A39, 876-881'
_refine_ls_abs_structure_Flack 0.00(5)
_refine_ls_extinction_method none
_refine_ls_goodness_of_fit_ref 1.051
_refine_ls_hydrogen_treatment constr
_refine_ls_matrix_type full
_refine_ls_number_parameters 273
_refine_ls_number_reflns 5461
_refine_ls_number_restraints 1
_refine_ls_restrained_S_all 1.051
_refine_ls_R_factor_all 0.0366
_refine_ls_R_factor_gt 0.0338
_refine_ls_shift/su_max 0.000
_refine_ls_shift/su_mean 0.000
_refine_ls_structure_factor_coef Fsqd
_refine_ls_weighting_details 'calc w=1/[\s^2^(Fo^2^)+(0.0424P)^2^+0.3247P] where P=(Fo^2^+2Fc^2^)/3'
_refine_ls_weighting_scheme calc
_refine_ls_wR_factor_gt 0.0860
_refine_ls_wR_factor_ref 0.0878
_reflns_number_gt 5177
_reflns_number_total 5461
_reflns_threshold_expression >2sigma(I)
_cod_data_source_file c2cc30746d.txt
_cod_data_source_block mo_1847_9_sad
_cod_original_sg_symbol_H-M 'P 21'
_cod_database_code 7107700

loop_
_symmetry_equiv_pos_as_xyz
'x, y, z'
'-x, y+1/2, -z'

loop_
_atom_site_label
_atom_site_type_symbol
_atom_site_fract_x
_atom_site_fract_y
_atom_site_fract_z
_atom_site_U_iso_or_equiv
_atom_site_adp_type
_atom_site_occupancy
_atom_site_symmetry_multiplicity
_atom_site_calc_flag
_atom_site_refinement_flags
Cl1 Cl 0.61270(3) 0.21546(9) 0.70268(3) 0.02733(11) Uani 1 1 d .
O1 O -0.08563(9) 0.2389(2) 0.69458(8) 0.0166(2) Uani 1 1 d .
O2 O -0.04227(9) 0.6131(2) 0.73704(8) 0.0143(2) Uani 1 1 d .
O3 O 0.34785(8) 0.7421(2) 0.82801(7) 0.0130(2) Uani 1 1 d .
O4 O 0.36296(9) 0.3702(2) 0.87906(8) 0.0138(2) Uani 1 1 d .
O5 O -0.00995(9) 0.5166(2) 0.55518(8) 0.0146(2) Uani 1 1 d .
N1 N 0.14192(11) 0.1107(2) 0.77564(9) 0.0117(2) Uani 1 1 d .
H1A H 0.1539 -0.0104 0.8144 0.014 Uiso 1 1 calc R
N2 N 0.14876(11) 0.5976(2) 0.52190(9) 0.0147(3) Uani 1 1 d .
H2 H 0.1168 0.6921 0.4722 0.018 Uiso 1 1 calc R
C1 C 0.45377(14) 0.4833(3) 0.56630(12) 0.0210(3) Uani 1 1 d .
H1 H 0.5121 0.5167 0.5433 0.025 Uiso 1 1 calc R
C2 C 0.47662(13) 0.3379(3) 0.64599(12) 0.0184(3) Uani 1 1 d .
C3 C 0.39471(13) 0.2865(3) 0.68410(11) 0.0146(3) Uani 1 1 d .
H3 H 0.4117 0.1852 0.7383 0.018 Uiso 1 1 calc R
C4 C 0.28783(12) 0.3890(3) 0.63984(10) 0.0120(3) Uani 1 1 d .
C5 C 0.18142(12) 0.3711(3) 0.66196(10) 0.0105(3) Uani 1 1 d .
C6 C 0.18481(11) 0.5069(3) 0.75470(10) 0.0098(2) Uani 1 1 d .
H6 H 0.1487 0.6637 0.7366 0.012 Uiso 1 1 calc R
C7 C 0.11296(12) 0.3475(3) 0.79378(10) 0.0101(3) Uani 1 1 d .
C8 C 0.13226(12) 0.3849(3) 0.90066(10) 0.0110(3) Uani 1 1 d .
C9 C 0.17319(13) 0.5954(3) 0.94786(11) 0.0135(3) Uani 1 1 d .
H9 H 0.1915 0.7183 0.9140 0.016 Uiso 1 1 calc R
C10 C 0.18729(13) 0.6258(3) 1.04468(11) 0.0156(3) Uani 1 1 d .
H10 H 0.2172 0.7677 1.0772 0.019 Uiso 1 1 calc R
C11 C 0.15759(13) 0.4487(3) 1.09374(11) 0.0169(3) Uani 1 1 d .
H11 H 0.1673 0.4697 1.1597 0.020 Uiso 1 1 calc R
C12 C 0.34505(14) 0.5800(3) 0.52016(12) 0.0198(3) Uani 1 1 d .
H12 H 0.3271 0.6770 0.4646 0.024 Uiso 1 1 calc R
C13 C 0.26386(13) 0.5299(3) 0.55813(11) 0.0143(3) Uani 1 1 d .
C14 C 0.14666(12) 0.1191(3) 0.67883(10) 0.0118(3) Uani 1 1 d .
H14A H 0.0709 0.0790 0.6279 0.014 Uiso 1 1 calc R
H14B H 0.2037 0.0060 0.6753 0.014 Uiso 1 1 calc R
C15 C 0.10182(12) 0.2084(3) 0.94982(10) 0.0139(3) Uani 1 1 d .
H15 H 0.0729 0.0654 0.9178 0.017 Uiso 1 1 calc R
C16 C 0.11374(12) 0.2412(3) 1.04630(11) 0.0159(3) Uani 1 1 d .
H16 H 0.0918 0.1216 1.0793 0.019 Uiso 1 1 calc R
C17 C -0.01690(12) 0.3888(3) 0.73466(10) 0.0116(3) Uani 1 1 d .
C18 C -0.15929(13) 0.6764(3) 0.67733(12) 0.0164(3) Uani 1 1 d .
H18A H -0.1789 0.6214 0.6105 0.025 Uiso 1 1 calc R
H18B H -0.1674 0.8457 0.6771 0.025 Uiso 1 1 calc R
H18C H -0.2110 0.6050 0.7039 0.025 Uiso 1 1 calc R
C19 C 0.30804(12) 0.5267(3) 0.82815(10) 0.0105(3) Uani 1 1 d .
C20 C 0.46381(13) 0.7904(3) 0.90008(12) 0.0176(3) Uani 1 1 d .
H20A H 0.4726 0.7208 0.9633 0.021 Uiso 1 1 calc R
H20B H 0.4738 0.9604 0.9094 0.021 Uiso 1 1 calc R
C21 C 0.55616(14) 0.6963(4) 0.87035(14) 0.0268(4) Uani 1 1 d .
H21A H 0.5541 0.5262 0.8705 0.040 Uiso 1 1 calc R
H21B H 0.6312 0.7500 0.9165 0.040 Uiso 1 1 calc R
H21C H 0.5433 0.7516 0.8047 0.040 Uiso 1 1 calc R
C22 C 0.09223(12) 0.4987(3) 0.57336(10) 0.0115(3) Uani 1 1 d .

loop_
_atom_site_aniso_label
_atom_site_aniso_U_11
_atom_site_aniso_U_22
_atom_site_aniso_U_33
_atom_site_aniso_U_23
_atom_site_aniso_U_13
_atom_site_aniso_U_12
Cl1 0.01700(17) 0.0452(3) 0.02145(19) 0.0078(2) 0.00930(14) 0.01256(19)
O1 0.0141(5) 0.0132(5) 0.0199(5) -0.0004(5) 0.0038(4) -0.0029(4)
O2 0.0117(5) 0.0120(5) 0.0163(5) -0.0015(4) 0.0026(4) 0.0006(4)
O3 0.0116(4) 0.0110(5) 0.0128(5) 0.0002(4) 0.0009(4) -0.0019(4)
O4 0.0132(5) 0.0132(5) 0.0127(5) 0.0029(4) 0.0028(4) 0.0015(4)
O5 0.0125(4) 0.0165(5) 0.0129(5) 0.0011(4) 0.0030(4) 0.0003(4)
N1 0.0167(6) 0.0074(5) 0.0109(5) 0.0015(5) 0.0055(5) 0.0000(5)
N2 0.0127(5) 0.0174(6) 0.0122(6) 0.0067(5) 0.0029(5) 0.0023(5)
C1 0.0176(7) 0.0302(10) 0.0185(8) 0.0032(7) 0.0106(6) 0.0007(7)
C2 0.0135(6) 0.0270(9) 0.0142(7) 0.0011(6) 0.0050(6) 0.0040(6)
C3 0.0171(6) 0.0163(7) 0.0104(6) 0.0019(5) 0.0055(5) 0.0043(5)
C4 0.0142(6) 0.0123(7) 0.0091(6) -0.0011(5) 0.0039(5) 0.0003(5)
C5 0.0121(6) 0.0101(6) 0.0084(6) 0.0004(5) 0.0030(5) -0.0001(5)
C6 0.0111(6) 0.0088(6) 0.0088(6) 0.0004(5) 0.0033(5) -0.0009(5)
C7 0.0109(6) 0.0080(6) 0.0101(6) -0.0004(5) 0.0027(5) -0.0011(5)
C8 0.0112(6) 0.0123(7) 0.0098(6) -0.0003(5) 0.0045(5) 0.0003(5)
C9 0.0158(6) 0.0115(7) 0.0142(7) 0.0010(6) 0.0072(5) 0.0006(6)
C10 0.0163(6) 0.0169(7) 0.0124(6) -0.0023(6) 0.0042(5) 0.0009(6)
C11 0.0161(7) 0.0230(8) 0.0124(7) 0.0011(6) 0.0063(6) 0.0041(6)
C12 0.0200(7) 0.0246(9) 0.0160(7) 0.0069(6) 0.0083(6) 0.0011(6)
C13 0.0143(6) 0.0157(7) 0.0117(6) 0.0023(6) 0.0039(5) 0.0005(6)
C14 0.0167(7) 0.0073(6) 0.0104(6) -0.0008(5) 0.0044(5) -0.0011(5)
C15 0.0135(6) 0.0129(7) 0.0159(7) 0.0007(6) 0.0066(5) -0.0004(6)
C16 0.0160(6) 0.0184(8) 0.0158(7) 0.0057(6) 0.0090(5) 0.0029(6)
C17 0.0124(6) 0.0129(7) 0.0096(6) 0.0009(5) 0.0044(5) -0.0005(5)
C18 0.0122(6) 0.0139(7) 0.0196(7) 0.0015(6) 0.0025(5) 0.0028(5)
C19 0.0125(6) 0.0108(6) 0.0089(6) -0.0015(5) 0.0048(5) -0.0008(5)
C20 0.0129(6) 0.0161(7) 0.0175(7) -0.0020(6) -0.0007(5) -0.0040(6)
C21 0.0147(7) 0.0285(10) 0.0352(10) -0.0014(8) 0.0078(7) -0.0041(7)
C22 0.0148(6) 0.0081(6) 0.0091(6) 0.0002(5) 0.0020(5) -0.0001(5)

loop_
_atom_type_symbol
_atom_type_description
_atom_type_scat_dispersion_real
_atom_type_scat_dispersion_imag
_atom_type_scat_source
C C 0.0033 0.0016 'International Tables Vol C Tables 4.2.6.8 and 6.1.1.4'
H H 0.0000 0.0000 'International Tables Vol C Tables 4.2.6.8 and 6.1.1.4'
N N 0.0061 0.0033 'International Tables Vol C Tables 4.2.6.8 and 6.1.1.4'
O O 0.0106 0.0060 'International Tables Vol C Tables 4.2.6.8 and 6.1.1.4'
Cl Cl 0.1484 0.1585 'International Tables Vol C Tables 4.2.6.8 and 6.1.1.4'

loop_
_geom_angle_atom_site_label_1
_geom_angle_atom_site_label_2
_geom_angle_atom_site_label_3
_geom_angle
C17 O2 C18 115.30(12)
C19 O3 C20 116.38(11)
C7 N1 C14 105.14(11)
C7 N1 H1A 127.4
C14 N1 H1A 127.4
C22 N2 C13 111.48(12)
C22 N2 H2 124.3
C13 N2 H2 124.3
C2 C1 C12 119.81(15)
C2 C1 H1 120.1
C12 C1 H1 120.1
C1 C2 C3 122.51(14)
C1 C2 Cl1 119.50(12)
C3 C2 Cl1 117.98(12)
C4 C3 C2 117.43(14)
C4 C3 H3 121.3
C2 C3 H3 121.3
C3 C4 C13 120.04(14)
C3 C4 C5 131.06(14)
C13 C4 C5 108.86(12)
C4 C5 C22 101.37(11)
C4 C5 C14 115.46(12)
C22 C5 C14 114.84(12)
C4 C5 C6 116.03(12)
C22 C5 C6 105.83(11)
C14 C5 C6 103.37(11)
C19 C6 C7 111.19(11)
C19 C6 C5 109.60(11)
C7 C6 C5 102.58(11)
C19 C6 H6 111.1
C7 C6 H6 111.1
C5 C6 H6 111.1
N1 C7 C8 111.99(12)
N1 C7 C17 108.97(12)
C8 C7 C17 105.66(11)
N1 C7 C6 104.66(11)
C8 C7 C6 115.41(12)
C17 C7 C6 110.10(11)
C15 C8 C9 119.55(13)
C15 C8 C7 118.79(13)
C9 C8 C7 121.56(13)
C10 C9 C8 120.16(14)
C10 C9 H9 119.9
C8 C9 H9 119.9
C11 C10 C9 120.11(15)
C11 C10 H10 119.9
C9 C10 H10 119.9
C16 C11 C10 119.99(14)
C16 C11 H11 120.0
C10 C11 H11 120.0
C13 C12 C1 117.72(15)
C13 C12 H12 121.1
C1 C12 H12 121.1
C12 C13 C4 122.42(14)
C12 C13 N2 127.91(14)
C4 C13 N2 109.62(13)
N1 C14 C5 108.14(11)
N1 C14 H14A 110.1
C5 C14 H14A 110.1
N1 C14 H14B 110.1
C5 C14 H14B 110.1
H14A C14 H14B 108.4
C8 C15 C16 120.13(15)
C8 C15 H15 119.9
C16 C15 H15 119.9
C11 C16 C15 120.01(15)
C11 C16 H16 120.0
C15 C16 H16 120.0
O1 C17 O2 124.81(14)
O1 C17 C7 124.90(14)
O2 C17 C7 110.26(12)
O2 C18 H18A 109.5
O2 C18 H18B 109.5
H18A C18 H18B 109.5
O2 C18 H18C 109.5
H18A C18 H18C 109.5
H18B C18 H18C 109.5
O4 C19 O3 124.56(13)
O4 C19 C6 124.95(14)
O3 C19 C6 110.49(12)
O3 C20 C21 112.82(13)
O3 C20 H20A 109.0
C21 C20 H20A 109.0
O3 C20 H20B 109.0
C21 C20 H20B 109.0
H20A C20 H20B 107.8
C20 C21 H21A 109.5
C20 C21 H21B 109.5
H21A C21 H21B 109.5
C20 C21 H21C 109.5
H21A C21 H21C 109.5
H21B C21 H21C 109.5
O5 C22 N2 125.97(14)
O5 C22 C5 125.93(13)
N2 C22 C5 108.02(12)

loop_
_geom_bond_atom_site_label_1
_geom_bond_atom_site_label_2
_geom_bond_distance
Cl1 C2 1.7450(16)
O1 C17 1.2051(19)
O2 C17 1.3353(19)
O2 C18 1.4458(17)
O3 C19 1.3391(18)
O3 C20 1.4676(17)
O4 C19 1.2078(19)
O5 C22 1.2199(18)
N1 C7 1.4646(19)
N1 C14 1.4695(18)
N1 H1A 0.8800
N2 C22 1.3639(19)
N2 C13 1.3987(19)
N2 H2 0.8800
C1 C2 1.388(2)
C1 C12 1.393(2)
C1 H1 0.9500
C2 C3 1.398(2)
C3 C4 1.385(2)
C3 H3 0.9500
C4 C13 1.395(2)
C4 C5 1.514(2)
C5 C22 1.546(2)
C5 C14 1.565(2)
C5 C6 1.575(2)
C6 C19 1.5202(19)
C6 C7 1.559(2)
C6 H6 1.0000
C7 C8 1.530(2)
C7 C17 1.5512(19)
C8 C15 1.394(2)
C8 C9 1.395(2)
C9 C10 1.395(2)
C9 H9 0.9500
C10 C11 1.391(2)
C10 H10 0.9500
C11 C16 1.388(2)
C11 H11 0.9500
C12 C13 1.387(2)
C12 H12 0.9500
C14 H14A 0.9900
C14 H14B 0.9900
C15 C16 1.400(2)
C15 H15 0.9500
C16 H16 0.9500
C18 H18A 0.9800
C18 H18B 0.9800
C18 H18C 0.9800
C20 C21 1.507(2)
C20 H20A 0.9900
C20 H20B 0.9900
C21 H21A 0.9800
C21 H21B 0.9800
C21 H21C 0.9800

loop_
_geom_hbond_atom_site_label_D
_geom_hbond_atom_site_label_H
_geom_hbond_atom_site_label_A
_geom_hbond_distance_DH
_geom_hbond_distance_HA
_geom_hbond_distance_DA
_geom_hbond_angle_DHA
_geom_hbond_site_symmetry_A
N2 H2 O5 0.88 2.25 2.9415(18) 135.4 2_556
N2 H2 O1 0.88 2.38 3.1140(17) 141.7 2_556

loop_
_geom_torsion_atom_site_label_1
_geom_torsion_atom_site_label_2
_geom_torsion_atom_site_label_3
_geom_torsion_atom_site_label_4
_geom_torsion
C12 C1 C2 C3 -1.3(3)
C12 C1 C2 Cl1 179.44(14)
C1 C2 C3 C4 -0.7(3)
Cl1 C2 C3 C4 178.56(12)
C2 C3 C4 C13 2.5(2)
C2 C3 C4 C5 179.89(16)
C3 C4 C5 C22 -171.24(16)
C13 C4 C5 C22 6.40(16)
C3 C4 C5 C14 -46.5(2)
C13 C4 C5 C14 131.16(14)
C3 C4 C5 C6 74.7(2)
C13 C4 C5 C6 -107.67(14)
C4 C5 C6 C19 -27.94(17)
C22 C5 C6 C19 -139.44(12)
C14 C5 C6 C19 99.49(13)
C4 C5 C6 C7 -146.15(12)
C22 C5 C6 C7 102.36(12)
C14 C5 C6 C7 -18.72(13)
C14 N1 C7 C8 -166.38(11)
C14 N1 C7 C17 77.09(13)
C14 N1 C7 C6 -40.66(13)
C19 C6 C7 N1 -80.42(14)
C5 C6 C7 N1 36.66(13)
C19 C6 C7 C8 43.13(16)
C5 C6 C7 C8 160.22(12)
C19 C6 C7 C17 162.61(12)
C5 C6 C7 C17 -80.31(13)
N1 C7 C8 C15 -40.21(17)
C17 C7 C8 C15 78.29(16)
C6 C7 C8 C15 -159.82(13)
N1 C7 C8 C9 143.50(13)
C17 C7 C8 C9 -97.99(15)
C6 C7 C8 C9 23.90(19)
C15 C8 C9 C10 2.2(2)
C7 C8 C9 C10 178.48(13)
C8 C9 C10 C11 -1.8(2)
C9 C10 C11 C16 0.0(2)
C2 C1 C12 C13 1.5(3)
C1 C12 C13 C4 0.3(3)
C1 C12 C13 N2 -176.80(17)
C3 C4 C13 C12 -2.3(2)
C5 C4 C13 C12 179.73(15)
C3 C4 C13 N2 175.23(14)
C5 C4 C13 N2 -2.72(18)
C22 N2 C13 C12 174.49(17)
C22 N2 C13 C4 -2.89(19)
C7 N1 C14 C5 28.34(14)
C4 C5 C14 N1 122.97(13)
C22 C5 C14 N1 -119.59(13)
C6 C5 C14 N1 -4.82(14)
C9 C8 C15 C16 -0.9(2)
C7 C8 C15 C16 -177.21(13)
C10 C11 C16 C15 1.4(2)
C8 C15 C16 C11 -1.0(2)
C18 O2 C17 O1 -7.0(2)
C18 O2 C17 C7 174.85(12)
N1 C7 C17 O1 11.93(19)
C8 C7 C17 O1 -108.57(16)
C6 C7 C17 O1 126.18(15)
N1 C7 C17 O2 -169.96(11)
C8 C7 C17 O2 69.53(14)
C6 C7 C17 O2 -55.71(15)
C20 O3 C19 O4 -4.3(2)
C20 O3 C19 C6 176.26(12)
C7 C6 C19 O4 37.78(19)
C5 C6 C19 O4 -74.93(17)
C7 C6 C19 O3 -142.78(12)
C5 C6 C19 O3 104.51(13)
C19 O3 C20 C21 78.31(17)
C13 N2 C22 O5 -175.94(15)
C13 N2 C22 C5 7.10(17)
C4 C5 C22 O5 174.97(15)
C14 C5 C22 O5 49.8(2)
C6 C5 C22 O5 -63.55(18)
C4 C5 C22 N2 -8.06(15)
C14 C5 C22 N2 -133.24(13)
C6 C5 C22 N2 113.42(13)
